data_7018917
loop_
_publ_author_name
'Sauerbrey, Susanne'
'Majhi, Paresh Kumar'
'Schnakenburg, Gregor'
'Arduengo Iii, Anthony J.'
'Streubel, Rainer'

_publ_section_title
;
 Synthesis, structure and reactivity of 4-phosphanylated
 1,3-dialkyl-imidazole-2-thiones.
;
_journal_issue 17
_journal_name_full 'Dalton transactions (Cambridge, England : 2003)'
_journal_page_first 5368
_journal_page_last 5376
_journal_paper_doi 10.1039/c2dt12483a
_journal_volume 41
_journal_year 2012
_chemical_formula_moiety 'C27 H21 N2 P S'
_chemical_formula_sum 'C27 H21 N2 P S'
_chemical_formula_weight 436.49
_chemical_name_systematic
;
?
;
_space_group_IT_number 14
_symmetry_cell_setting monoclinic
_symmetry_space_group_name_Hall '-P 2yn'
_symmetry_space_group_name_H-M 'P 1 21/n 1'
_atom_sites_solution_hydrogens geom
_atom_sites_solution_primary direct
_atom_sites_solution_secondary difmap
_audit_creation_method SHELXL-97
_cell_angle_alpha 90.00
_cell_angle_beta 98.1495(16)
_cell_angle_gamma 90.00
_cell_formula_units_Z 4
_cell_length_a 5.88510(10)
_cell_length_b 21.3076(6)
_cell_length_c 17.9758(5)
_cell_measurement_reflns_used 5207
_cell_measurement_temperature 123(2)
_cell_measurement_theta_max 28.70
_cell_measurement_theta_min 1.00
_cell_volume 2231.35(10)
_computing_cell_refinement 'HKL Scalepack (Otwinowski & Minor 1997)'
_computing_data_collection 'HKL Denzo and Scalepack (Otwinowski & Minor 1997)'
_computing_data_reduction 'HKL Denzo and Scalepack (Otwinowski & Minor 1997)'
_computing_molecular_graphics 'DIAMOND (Brandenburg, 1999)'
_computing_publication_material 'SHELXL97 (Sheldrick, 1997)'
_computing_structure_refinement 'SHELXL-97 (Sheldrick, 1997)'
_computing_structure_solution 'SHELXS-97 (Sheldrick, 1990)'
_diffrn_ambient_temperature 123(2)
_diffrn_detector_area_resol_mean 9
_diffrn_measured_fraction_theta_full 0.975
_diffrn_measured_fraction_theta_max 0.975
_diffrn_measurement_device '95mm CCD camera on \k-goniostat'
_diffrn_measurement_device_type 'Nonius KappaCCD'
_diffrn_measurement_method 'CCD rotation images, thick slices'
_diffrn_radiation_monochromator 'horizonally mounted graphite crystal'
_diffrn_radiation_type MoK\a
_diffrn_radiation_wavelength 0.71073
_diffrn_reflns_av_R_equivalents 0.0525
_diffrn_reflns_av_sigmaI/netI 0.0430
_diffrn_reflns_limit_h_max 7
_diffrn_reflns_limit_h_min -7
_diffrn_reflns_limit_k_max 25
_diffrn_reflns_limit_k_min -28
_diffrn_reflns_limit_l_max 21
_diffrn_reflns_limit_l_min -23
_diffrn_reflns_number 24110
_diffrn_reflns_theta_full 28.00
_diffrn_reflns_theta_max 28.00
_diffrn_reflns_theta_min 2.98
_exptl_absorpt_coefficient_mu 0.234
_exptl_absorpt_correction_T_max 0.99350
_exptl_absorpt_correction_T_min 0.89179
_exptl_absorpt_correction_type multi-scan
_exptl_absorpt_process_details
;
R.H. Blessing, Acta Cryst. (1995), A51, 33-38
;
_exptl_crystal_colour colourless
_exptl_crystal_density_diffrn 1.299
_exptl_crystal_density_method 'not measured'
_exptl_crystal_description plate
_exptl_crystal_F_000 912
_exptl_crystal_size_max 0.56
_exptl_crystal_size_mid 0.27
_exptl_crystal_size_min 0.14
_refine_diff_density_max 0.299
_refine_diff_density_min -0.305
_refine_diff_density_rms 0.050
_refine_ls_extinction_method none
_refine_ls_goodness_of_fit_ref 1.017
_refine_ls_hydrogen_treatment constr
_refine_ls_matrix_type full
_refine_ls_number_parameters 280
_refine_ls_number_reflns 5244
_refine_ls_number_restraints 0
_refine_ls_restrained_S_all 1.017
_refine_ls_R_factor_all 0.0575
_refine_ls_R_factor_gt 0.0392
_refine_ls_shift/su_max 0.000
_refine_ls_shift/su_mean 0.000
_refine_ls_structure_factor_coef Fsqd
_refine_ls_weighting_details 'calc w=1/[\s^2^(Fo^2^)+(0.0482P)^2^+0.7253P] where P=(Fo^2^+2Fc^2^)/3'
_refine_ls_weighting_scheme calc
_refine_ls_wR_factor_gt 0.0926
_refine_ls_wR_factor_ref 0.1012
_reflns_number_gt 4071
_reflns_number_total 5244
_reflns_threshold_expression >2sigma(I)
_cod_data_source_file c2dt12483a.txt
_cod_data_source_block 3-GSTR080
_cod_depositor_comments
;
The following automatic conversions were performed:

'_symmetry_cell_setting' value 'Monoclinic' changed to 'monoclinic'
according to /home/saulius/struct/CIF-dictionaries/cif_core.dic
dictionary named 'cif_core.dic' version 2.4.1 from
2010-06-29.

'_exptl_absorpt_correction_type' value 'Multi-Scan'
changed to 'multi-scan' according to
/home/saulius/struct/CIF-dictionaries/cif_core.dic dictionary named
'cif_core.dic' version 2.4.1 from 2010-06-29.

Automatic conversion script
Id: cif_fix_values 1715 2011-07-08 13:25:40Z adriana 
;
_cod_original_sg_symbol_H-M 'P 21/n'
_cod_database_code 7018917

loop_
_symmetry_equiv_pos_as_xyz
'x, y, z'
'-x+1/2, y+1/2, -z+1/2'
'-x, -y, -z'
'x-1/2, -y-1/2, z-1/2'

loop_
_atom_site_label
_atom_site_type_symbol
_atom_site_fract_x
_atom_site_fract_y
_atom_site_fract_z
_atom_site_U_iso_or_equiv
_atom_site_adp_type
_atom_site_occupancy
_atom_site_symmetry_multiplicity
_atom_site_calc_flag
_atom_site_refinement_flags
C1 C 0.8839(2) 0.33478(7) 0.12547(9) 0.0210(3) Uani 1 1 d .
C2 C 0.9426(3) 0.24879(7) 0.05616(9) 0.0218(3) Uani 1 1 d .
H2A H 0.9945 0.2232 0.0187 0.026 Uiso 1 1 calc R
C3 C 0.8140(2) 0.22940(7) 0.10844(9) 0.0204(3) Uani 1 1 d .
C4 C 0.6495(2) 0.28265(7) 0.21340(8) 0.0214(3) Uani 1 1 d .
C5 C 0.4563(3) 0.32041(8) 0.21100(9) 0.0243(3) Uani 1 1 d .
H5A H 0.4153 0.3486 0.1704 0.029 Uiso 1 1 calc R
C6 C 0.3240(3) 0.31632(9) 0.26884(9) 0.0302(4) Uani 1 1 d .
H6A H 0.1920 0.3421 0.2680 0.036 Uiso 1 1 calc R
C7 C 0.3832(3) 0.27496(9) 0.32777(9) 0.0324(4) Uani 1 1 d .
H7A H 0.2908 0.2720 0.3669 0.039 Uiso 1 1 calc R
C8 C 0.5766(3) 0.23794(9) 0.32967(10) 0.0325(4) Uani 1 1 d .
H8A H 0.6168 0.2096 0.3702 0.039 Uiso 1 1 calc R
C9 C 0.7127(3) 0.24196(8) 0.27268(9) 0.0261(3) Uani 1 1 d .
H9A H 0.8473 0.2171 0.2744 0.031 Uiso 1 1 calc R
C10 C 1.1269(3) 0.34717(7) 0.02195(9) 0.0220(3) Uani 1 1 d .
C11 C 1.0539(3) 0.40425(8) -0.01013(9) 0.0285(4) Uani 1 1 d .
H11A H 0.9120 0.4220 -0.0013 0.034 Uiso 1 1 calc R
C12 C 1.1911(3) 0.43507(9) -0.05536(11) 0.0362(4) Uani 1 1 d .
H12A H 1.1443 0.4746 -0.0768 0.043 Uiso 1 1 calc R
C13 C 1.3956(3) 0.40855(10) -0.06942(11) 0.0390(5) Uani 1 1 d .
H13A H 1.4876 0.4297 -0.1009 0.047 Uiso 1 1 calc R
C14 C 1.4664(3) 0.35143(9) -0.03778(10) 0.0330(4) Uani 1 1 d .
H14A H 1.6062 0.3332 -0.0479 0.040 Uiso 1 1 calc R
C15 C 1.3328(3) 0.32065(8) 0.00881(9) 0.0252(3) Uani 1 1 d .
H15A H 1.3823 0.2818 0.0315 0.030 Uiso 1 1 calc R
C16 C 0.8836(3) 0.10931(8) 0.17745(9) 0.0230(3) Uani 1 1 d .
C17 C 1.1039(3) 0.13051(8) 0.20523(10) 0.0271(4) Uani 1 1 d .
H17A H 1.1517 0.1711 0.1921 0.033 Uiso 1 1 calc R
C18 C 1.2539(3) 0.09221(9) 0.25218(10) 0.0317(4) Uani 1 1 d .
H18A H 1.4026 0.1071 0.2716 0.038 Uiso 1 1 calc R
C19 C 1.1867(3) 0.03271(9) 0.27047(10) 0.0344(4) Uani 1 1 d .
H19A H 1.2896 0.0067 0.3022 0.041 Uiso 1 1 calc R
C20 C 0.9698(3) 0.01095(8) 0.24259(10) 0.0345(4) Uani 1 1 d .
H20A H 0.9248 -0.0302 0.2546 0.041 Uiso 1 1 calc R
C21 C 0.8179(3) 0.04916(8) 0.19712(10) 0.0290(4) Uani 1 1 d .
H21A H 0.6679 0.0344 0.1792 0.035 Uiso 1 1 calc R
C22 C 0.6731(3) 0.12251(8) 0.02518(9) 0.0247(3) Uani 1 1 d .
C23 C 0.4776(3) 0.13045(9) -0.02801(10) 0.0333(4) Uani 1 1 d .
H23A H 0.3506 0.1533 -0.0148 0.040 Uiso 1 1 calc R
C24 C 0.4662(3) 0.10548(10) -0.09968(11) 0.0385(4) Uani 1 1 d .
H24A H 0.3333 0.1119 -0.1355 0.046 Uiso 1 1 calc R
C25 C 0.6489(3) 0.07124(9) -0.11876(11) 0.0369(4) Uani 1 1 d .
H25A H 0.6406 0.0534 -0.1675 0.044 Uiso 1 1 calc R
C26 C 0.8441(3) 0.06289(9) -0.06680(11) 0.0366(4) Uani 1 1 d .
H26A H 0.9696 0.0395 -0.0802 0.044 Uiso 1 1 calc R
C27 C 0.8577(3) 0.08847(8) 0.00494(10) 0.0292(4) Uani 1 1 d .
H27A H 0.9925 0.0828 0.0401 0.035 Uiso 1 1 calc R
N1 N 0.7804(2) 0.28302(6) 0.15141(7) 0.0200(3) Uani 1 1 d .
N2 N 0.9861(2) 0.31244(6) 0.06640(7) 0.0207(3) Uani 1 1 d .
P1 P 0.66531(6) 0.155769(19) 0.11886(2) 0.02198(11) Uani 1 1 d .
S1 S 0.88884(7) 0.407634(19) 0.15965(2) 0.02692(11) Uani 1 1 d .

loop_
_atom_site_aniso_label
_atom_site_aniso_U_11
_atom_site_aniso_U_22
_atom_site_aniso_U_33
_atom_site_aniso_U_23
_atom_site_aniso_U_13
_atom_site_aniso_U_12
C1 0.0213(7) 0.0215(8) 0.0196(8) 0.0019(6) 0.0014(5) 0.0020(6)
C2 0.0232(7) 0.0201(8) 0.0225(8) -0.0001(6) 0.0047(6) 0.0016(6)
C3 0.0212(7) 0.0187(8) 0.0215(8) 0.0002(6) 0.0043(6) 0.0028(6)
C4 0.0227(7) 0.0242(8) 0.0177(8) -0.0024(6) 0.0040(6) -0.0003(6)
C5 0.0265(8) 0.0274(9) 0.0183(8) -0.0007(6) 0.0004(6) 0.0045(6)
C6 0.0266(8) 0.0408(11) 0.0233(9) -0.0040(7) 0.0042(6) 0.0083(7)
C7 0.0319(9) 0.0469(12) 0.0200(9) -0.0005(8) 0.0093(7) 0.0043(7)
C8 0.0376(9) 0.0399(11) 0.0201(9) 0.0060(7) 0.0045(7) 0.0055(7)
C9 0.0265(8) 0.0291(9) 0.0227(8) 0.0007(7) 0.0032(6) 0.0057(6)
C10 0.0226(7) 0.0247(8) 0.0180(8) 0.0018(6) 0.0006(5) -0.0046(6)
C11 0.0293(8) 0.0279(9) 0.0274(9) 0.0062(7) 0.0015(6) -0.0018(6)
C12 0.0403(10) 0.0321(10) 0.0352(10) 0.0127(8) 0.0019(8) -0.0068(8)
C13 0.0360(10) 0.0513(12) 0.0304(10) 0.0100(9) 0.0073(7) -0.0156(8)
C14 0.0222(8) 0.0487(12) 0.0281(9) 0.0018(8) 0.0030(6) -0.0065(7)
C15 0.0235(8) 0.0311(9) 0.0197(8) 0.0021(7) -0.0012(6) -0.0031(6)
C16 0.0270(8) 0.0201(8) 0.0238(8) 0.0009(6) 0.0106(6) 0.0019(6)
C17 0.0264(8) 0.0240(9) 0.0327(9) 0.0035(7) 0.0105(6) 0.0013(6)
C18 0.0275(8) 0.0354(10) 0.0332(10) 0.0019(8) 0.0075(7) 0.0068(7)
C19 0.0430(10) 0.0335(10) 0.0292(10) 0.0064(8) 0.0131(7) 0.0164(8)
C20 0.0513(11) 0.0212(9) 0.0349(10) 0.0063(7) 0.0197(8) 0.0042(7)
C21 0.0353(9) 0.0235(9) 0.0308(9) 0.0006(7) 0.0131(7) -0.0027(7)
C22 0.0272(8) 0.0194(8) 0.0289(9) -0.0015(7) 0.0091(6) -0.0035(6)
C23 0.0272(8) 0.0356(10) 0.0372(10) -0.0070(8) 0.0050(7) -0.0018(7)
C24 0.0377(10) 0.0440(12) 0.0325(10) -0.0061(8) 0.0010(8) -0.0078(8)
C25 0.0543(11) 0.0306(10) 0.0279(10) -0.0067(8) 0.0132(8) -0.0110(8)
C26 0.0489(11) 0.0277(10) 0.0370(11) -0.0013(8) 0.0195(8) 0.0032(8)
C27 0.0327(9) 0.0267(9) 0.0299(9) 0.0015(7) 0.0101(7) 0.0040(7)
N1 0.0221(6) 0.0194(7) 0.0191(7) 0.0001(5) 0.0046(5) 0.0016(5)
N2 0.0225(6) 0.0200(7) 0.0201(7) 0.0020(5) 0.0043(5) 0.0000(5)
P1 0.0216(2) 0.0205(2) 0.0253(2) -0.00045(16) 0.00799(15) -0.00061(15)
S1 0.0339(2) 0.0187(2) 0.0279(2) -0.00238(16) 0.00364(16) 0.00023(15)

loop_
_atom_type_symbol
_atom_type_description
_atom_type_scat_dispersion_real
_atom_type_scat_dispersion_imag
_atom_type_scat_source
C C 0.0033 0.0016 'International Tables Vol C Tables 4.2.6.8 and 6.1.1.4'
H H 0.0000 0.0000 'International Tables Vol C Tables 4.2.6.8 and 6.1.1.4'
N N 0.0061 0.0033 'International Tables Vol C Tables 4.2.6.8 and 6.1.1.4'
P P 0.1023 0.0942 'International Tables Vol C Tables 4.2.6.8 and 6.1.1.4'
S S 0.1246 0.1234 'International Tables Vol C Tables 4.2.6.8 and 6.1.1.4'

loop_
_geom_angle_atom_site_label_1
_geom_angle_atom_site_label_2
_geom_angle_atom_site_label_3
_geom_angle
N1 C1 N2 104.32(13)
N1 C1 S1 127.43(12)
N2 C1 S1 128.24(12)
C3 C2 N2 108.50(13)
C3 C2 H2A 125.7
N2 C2 H2A 125.7
C2 C3 N1 105.61(13)
C2 C3 P1 131.30(12)
N1 C3 P1 122.42(11)
C9 C4 C5 121.10(14)
C9 C4 N1 118.95(13)
C5 C4 N1 119.86(14)
C6 C5 C4 118.97(15)
C6 C5 H5A 120.5
C4 C5 H5A 120.5
C7 C6 C5 120.46(15)
C7 C6 H6A 119.8
C5 C6 H6A 119.8
C8 C7 C6 119.97(15)
C8 C7 H7A 120.0
C6 C7 H7A 120.0
C7 C8 C9 120.37(16)
C7 C8 H8A 119.8
C9 C8 H8A 119.8
C4 C9 C8 119.11(15)
C4 C9 H9A 120.4
C8 C9 H9A 120.4
C15 C10 C11 120.85(15)
C15 C10 N2 118.15(14)
C11 C10 N2 120.92(14)
C10 C11 C12 119.06(16)
C10 C11 H11A 120.5
C12 C11 H11A 120.5
C13 C12 C11 120.41(18)
C13 C12 H12A 119.8
C11 C12 H12A 119.8
C14 C13 C12 120.20(16)
C14 C13 H13A 119.9
C12 C13 H13A 119.9
C13 C14 C15 119.98(16)
C13 C14 H14A 120.0
C15 C14 H14A 120.0
C10 C15 C14 119.47(16)
C10 C15 H15A 120.3
C14 C15 H15A 120.3
C17 C16 C21 118.80(15)
C17 C16 P1 124.78(12)
C21 C16 P1 116.37(12)
C18 C17 C16 120.18(16)
C18 C17 H17A 119.9
C16 C17 H17A 119.9
C19 C18 C17 120.19(17)
C19 C18 H18A 119.9
C17 C18 H18A 119.9
C18 C19 C20 120.13(16)
C18 C19 H19A 119.9
C20 C19 H19A 119.9
C19 C20 C21 120.07(16)
C19 C20 H20A 120.0
C21 C20 H20A 120.0
C20 C21 C16 120.61(16)
C20 C21 H21A 119.7
C16 C21 H21A 119.7
C27 C22 C23 118.67(16)
C27 C22 P1 124.17(13)
C23 C22 P1 117.12(12)
C24 C23 C22 121.04(16)
C24 C23 H23A 119.5
C22 C23 H23A 119.5
C25 C24 C23 119.74(18)
C25 C24 H24A 120.1
C23 C24 H24A 120.1
C24 C25 C26 120.03(17)
C24 C25 H25A 120.0
C26 C25 H25A 120.0
C25 C26 C27 120.49(17)
C25 C26 H26A 119.8
C27 C26 H26A 119.8
C26 C27 C22 120.02(17)
C26 C27 H27A 120.0
C22 C27 H27A 120.0
C1 N1 C3 111.21(12)
C1 N1 C4 125.33(13)
C3 N1 C4 123.45(12)
C1 N2 C2 110.34(12)
C1 N2 C10 126.91(13)
C2 N2 C10 122.70(13)
C3 P1 C16 102.53(7)
C3 P1 C22 99.42(7)
C16 P1 C22 102.26(7)

loop_
_geom_bond_atom_site_label_1
_geom_bond_atom_site_label_2
_geom_bond_distance
C1 N1 1.373(2)
C1 N2 1.3773(19)
C1 S1 1.6683(16)
C2 C3 1.352(2)
C2 N2 1.388(2)
C2 H2A 0.9500
C3 N1 1.4087(19)
C3 P1 1.8190(15)
C4 C9 1.383(2)
C4 C5 1.389(2)
C4 N1 1.4419(19)
C5 C6 1.387(2)
C5 H5A 0.9500
C6 C7 1.384(3)
C6 H6A 0.9500
C7 C8 1.381(2)
C7 H7A 0.9500
C8 C9 1.389(2)
C8 H8A 0.9500
C9 H9A 0.9500
C10 C15 1.387(2)
C10 C11 1.388(2)
C10 N2 1.4354(19)
C11 C12 1.390(2)
C11 H11A 0.9500
C12 C13 1.385(3)
C12 H12A 0.9500
C13 C14 1.383(3)
C13 H13A 0.9500
C14 C15 1.391(2)
C14 H14A 0.9500
C15 H15A 0.9500
C16 C17 1.397(2)
C16 C21 1.398(2)
C16 P1 1.8318(16)
C17 C18 1.395(2)
C17 H17A 0.9500
C18 C19 1.382(3)
C18 H18A 0.9500
C19 C20 1.384(3)
C19 H19A 0.9500
C20 C21 1.387(2)
C20 H20A 0.9500
C21 H21A 0.9500
C22 C27 1.396(2)
C22 C23 1.398(2)
C22 P1 1.8337(17)
C23 C24 1.387(3)
C23 H23A 0.9500
C24 C25 1.382(3)
C24 H24A 0.9500
C25 C26 1.385(3)
C25 H25A 0.9500
C26 C27 1.392(3)
C26 H26A 0.9500
C27 H27A 0.9500

loop_
_geom_torsion_atom_site_label_1
_geom_torsion_atom_site_label_2
_geom_torsion_atom_site_label_3
_geom_torsion_atom_site_label_4
_geom_torsion
N2 C2 C3 N1 -0.23(16)
N2 C2 C3 P1 170.31(12)
C9 C4 C5 C6 -0.8(2)
N1 C4 C5 C6 175.77(14)
C4 C5 C6 C7 -0.4(3)
C5 C6 C7 C8 0.8(3)
C6 C7 C8 C9 0.0(3)
C5 C4 C9 C8 1.6(2)
N1 C4 C9 C8 -175.03(15)
C7 C8 C9 C4 -1.2(3)
C15 C10 C11 C12 -0.6(3)
N2 C10 C11 C12 -177.31(15)
C10 C11 C12 C13 1.3(3)
C11 C12 C13 C14 -0.8(3)
C12 C13 C14 C15 -0.5(3)
C11 C10 C15 C14 -0.7(2)
N2 C10 C15 C14 176.14(14)
C13 C14 C15 C10 1.2(3)
C21 C16 C17 C18 -0.5(2)
P1 C16 C17 C18 177.18(13)
C16 C17 C18 C19 1.1(3)
C17 C18 C19 C20 -0.3(3)
C18 C19 C20 C21 -1.0(3)
C19 C20 C21 C16 1.6(3)
C17 C16 C21 C20 -0.8(2)
P1 C16 C21 C20 -178.68(13)
C27 C22 C23 C24 -0.3(3)
P1 C22 C23 C24 -178.36(15)
C22 C23 C24 C25 1.1(3)
C23 C24 C25 C26 -1.1(3)
C24 C25 C26 C27 0.4(3)
C25 C26 C27 C22 0.4(3)
C23 C22 C27 C26 -0.4(3)
P1 C22 C27 C26 177.44(13)
N2 C1 N1 C3 -0.98(16)
S1 C1 N1 C3 -179.66(11)
N2 C1 N1 C4 -179.78(12)
S1 C1 N1 C4 1.5(2)
C2 C3 N1 C1 0.78(16)
P1 C3 N1 C1 -170.81(11)
C2 C3 N1 C4 179.60(13)
P1 C3 N1 C4 8.01(19)
C9 C4 N1 C1 -124.21(17)
C5 C4 N1 C1 59.1(2)
C9 C4 N1 C3 57.1(2)
C5 C4 N1 C3 -119.51(16)
N1 C1 N2 C2 0.83(16)
S1 C1 N2 C2 179.49(12)
N1 C1 N2 C10 -176.73(13)
S1 C1 N2 C10 1.9(2)
C3 C2 N2 C1 -0.38(17)
C3 C2 N2 C10 177.30(13)
C15 C10 N2 C1 132.47(16)
C11 C10 N2 C1 -50.7(2)
C15 C10 N2 C2 -44.8(2)
C11 C10 N2 C2 132.03(16)
C2 C3 P1 C16 90.43(16)
N1 C3 P1 C16 -100.37(13)
C2 C3 P1 C22 -14.48(17)
N1 C3 P1 C22 154.72(12)
C17 C16 P1 C3 0.95(16)
C21 C16 P1 C3 178.66(12)
C17 C16 P1 C22 103.65(15)
C21 C16 P1 C22 -78.64(13)
C27 C22 P1 C3 84.79(15)
C23 C22 P1 C3 -97.31(14)
C27 C22 P1 C16 -20.35(16)
C23 C22 P1 C16 157.55(13)
